data_4075248
loop_
_publ_author_name
'Cabeza, Javier A.'
'del R\'io, Ignacio'
'Garc\'ia-\'Alvarez, Pablo'
'Miguel, Daniel'

_publ_section_title
;
 Reactivity of Arenes, Cycloheptatriene, and Dicyclopentadiene with a
 Basal Edge-Bridged Square Pyramidal Hexaruthenium Dihydride
;
_journal_issue 10
_journal_name_full Organometallics
_journal_page_first 2683
_journal_paper_doi 10.1021/om060153g
_journal_volume 25
_journal_year 2006
_chemical_formula_moiety 'C27 H18 N2 O11 Ru6'
_chemical_formula_sum 'C27 H18 N2 O11 Ru6'
_chemical_formula_weight 1152.85
_chemical_name_systematic
;
  ?
;
_space_group_IT_number 29
_symmetry_cell_setting orthorhombic
_symmetry_space_group_name_Hall 'P 2c -2ac'
_symmetry_space_group_name_H-M 'P c a 21'
_atom_sites_solution_hydrogens geom
_atom_sites_solution_primary direct
_atom_sites_solution_secondary difmap
_audit_creation_method SHELXL-97
_cell_angle_alpha 90.00
_cell_angle_beta 90.00
_cell_angle_gamma 90.00
_cell_formula_units_Z 8
_cell_length_a 21.283(7)
_cell_length_b 16.692(5)
_cell_length_c 17.630(6)
_cell_measurement_temperature 296(2)
_cell_volume 6263(4)
_computing_cell_refinement 'Bruker SMART'
_computing_data_collection 'Bruker SMART'
_computing_data_reduction 'Bruker SHELXTL'
_computing_molecular_graphics 'Bruker SHELXTL'
_computing_publication_material 'Bruker SHELXTL'
_computing_structure_refinement 'SHELXL-97 (Sheldrick, 1997)'
_computing_structure_solution 'SHELXS-97 (Sheldrick, 1990)'
_diffrn_ambient_temperature 296(2)
_diffrn_measured_fraction_theta_full 0.997
_diffrn_measured_fraction_theta_max 0.997
_diffrn_measurement_device_type 'CCD area detector'
_diffrn_measurement_method 'phi and omega scans'
_diffrn_radiation_monochromator graphite
_diffrn_radiation_source 'fine-focus sealed tube'
_diffrn_radiation_type MoK\a
_diffrn_radiation_wavelength 0.71073
_diffrn_reflns_av_R_equivalents 0.0341
_diffrn_reflns_av_sigmaI/netI 0.0268
_diffrn_reflns_limit_h_max 23
_diffrn_reflns_limit_h_min -23
_diffrn_reflns_limit_k_max 18
_diffrn_reflns_limit_k_min -13
_diffrn_reflns_limit_l_max 19
_diffrn_reflns_limit_l_min -19
_diffrn_reflns_number 26787
_diffrn_reflns_theta_full 23.27
_diffrn_reflns_theta_max 23.27
_diffrn_reflns_theta_min 1.22
_exptl_absorpt_coefficient_mu 2.881
_exptl_absorpt_correction_T_max 0.650
_exptl_absorpt_correction_T_min 0.540
_exptl_absorpt_correction_type multi-scan
_exptl_absorpt_process_details SADABS
_exptl_crystal_colour BLACK
_exptl_crystal_density_diffrn 2.445
_exptl_crystal_density_method 'not measured'
_exptl_crystal_description BLOCK
_exptl_crystal_F_000 4368
_exptl_crystal_size_max 0.25
_exptl_crystal_size_mid 0.18
_exptl_crystal_size_min 0.15
_refine_diff_density_max 0.738
_refine_diff_density_min -0.603
_refine_diff_density_rms 0.112
_refine_ls_abs_structure_details 'Flack H D (1983), Acta Cryst. A39, 876-881'
_refine_ls_abs_structure_Flack 0.41(5)
_refine_ls_extinction_coef 0.000512(12)
_refine_ls_extinction_expression Fc^*^=kFc[1+0.001xFc^2^\l^3^/sin(2\q)]^-1/4^
_refine_ls_extinction_method SHELXL
_refine_ls_goodness_of_fit_ref 1.141
_refine_ls_hydrogen_treatment mixed
_refine_ls_matrix_type full
_refine_ls_number_parameters 842
_refine_ls_number_reflns 8741
_refine_ls_number_restraints 1
_refine_ls_restrained_S_all 1.141
_refine_ls_R_factor_all 0.0372
_refine_ls_R_factor_gt 0.0309
_refine_ls_shift/su_max 0.007
_refine_ls_shift/su_mean 0.000
_refine_ls_structure_factor_coef Fsqd
_refine_ls_weighting_details 'calc w=1/[\s^2^(Fo^2^)+(0.0169P)^2^+29.8156P] where P=(Fo^2^+2Fc^2^)/3'
_refine_ls_weighting_scheme calc
_refine_ls_wR_factor_gt 0.0640
_refine_ls_wR_factor_ref 0.0687
_reflns_number_gt 8103
_reflns_number_total 8741
_reflns_threshold_expression >2sigma(I)
_cod_data_source_file om060153gsi20060217_065308.cif
_cod_data_source_block 8_(p102kmm)
_cod_depositor_comments
;
The following automatic conversions were performed:

'_symmetry_cell_setting' value 'Orthorhombic' changed to
'orthorhombic' according to
/home/saulius/struct/CIF-dictionaries/cif_core.dic dictionary named
'cif_core.dic' version 2.4.1 from
2010-06-29.

'_exptl_absorpt_correction_type' value 'multi_scan'
changed to 'multi-scan' according to
/home/saulius/struct/CIF-dictionaries/cif_core.dic dictionary named
'cif_core.dic' version 2.4.1 from 2010-06-29.

Automatic conversion script
Id: cif_fix_values 1715 2011-07-08 13:25:40Z adriana 
;
_cod_database_code 4075248

loop_
_symmetry_equiv_pos_as_xyz
'x, y, z'
'-x, -y, z+1/2'
'x+1/2, -y, z'
'-x+1/2, y, z+1/2'

loop_
_atom_site_label
_atom_site_type_symbol
_atom_site_fract_x
_atom_site_fract_y
_atom_site_fract_z
_atom_site_U_iso_or_equiv
_atom_site_adp_type
_atom_site_occupancy
_atom_site_symmetry_multiplicity
_atom_site_calc_flag
_atom_site_refinement_flags
Ru2 Ru 0.90443(4) 0.42228(4) 0.67828(5) 0.0309(2) Uani 1 1 d .
Ru1 Ru 0.82445(4) 0.51472(4) 0.76611(4) 0.0280(2) Uani 1 1 d .
Ru3 Ru 0.79422(4) 0.47970(4) 0.62197(5) 0.03017(19) Uani 1 1 d .
Ru5 Ru 1.00523(5) 0.50027(5) 0.73854(6) 0.0380(2) Uani 1 1 d .
Ru4 Ru 0.92460(4) 0.59532(4) 0.82442(5) 0.0348(2) Uani 1 1 d .
Ru6 Ru 0.91959(4) 0.42936(5) 0.84501(5) 0.0359(2) Uani 1 1 d .
O201 O 0.9238(5) 0.4368(7) 0.5097(5) 0.086(3) Uani 1 1 d .
O202 O 0.8855(5) 0.2438(5) 0.6647(7) 0.098(4) Uani 1 1 d .
O100 O 0.8351(4) 0.5314(5) 0.9436(4) 0.051(2) Uani 1 1 d .
O101 O 0.7555(4) 0.6720(5) 0.7545(5) 0.072(3) Uani 1 1 d .
O102 O 0.7078(4) 0.4430(5) 0.8329(6) 0.072(2) Uani 1 1 d .
O301 O 0.6673(4) 0.5643(5) 0.6222(5) 0.071(2) Uani 1 1 d .
O302 O 0.7715(5) 0.3845(6) 0.4784(5) 0.086(3) Uani 1 1 d .
O303 O 0.7405(4) 0.3307(5) 0.6942(5) 0.070(2) Uani 1 1 d .
O200 O 1.0367(4) 0.3594(6) 0.6377(7) 0.110(4) Uani 1 1 d .
O501 O 1.0946(5) 0.6106(6) 0.6583(6) 0.089(3) Uani 1 1 d .
O502 O 1.1153(4) 0.4318(6) 0.8209(8) 0.100(4) Uani 1 1 d .
N1 N 0.9091(4) 0.5490(4) 0.7080(4) 0.0313(18) Uani 1 1 d .
N2 N 0.8532(4) 0.5870(4) 0.5965(4) 0.0314(18) Uani 1 1 d .
C1 C 0.9028(4) 0.6016(5) 0.6481(5) 0.024(2) Uani 1 1 d .
C2 C 0.9387(5) 0.6695(6) 0.6359(6) 0.041(2) Uani 1 1 d .
H2 H 0.9712 0.6810 0.6696 0.049 Uiso 1 1 calc R
C3 C 0.9285(5) 0.7207(6) 0.5761(6) 0.045(3) Uani 1 1 d .
H3 H 0.9534 0.7659 0.5696 0.054 Uiso 1 1 calc R
C4 C 0.8806(5) 0.7037(6) 0.5263(6) 0.046(3) Uani 1 1 d .
H4 H 0.8734 0.7375 0.4853 0.056 Uiso 1 1 calc R
C5 C 0.8436(5) 0.6378(5) 0.5363(5) 0.033(2) Uani 1 1 d .
C6 C 0.7919(5) 0.6207(7) 0.4814(6) 0.050(3) Uani 1 1 d .
H6A H 0.7954 0.5665 0.4636 0.074 Uiso 1 1 calc R
H6B H 0.7949 0.6568 0.4392 0.074 Uiso 1 1 calc R
H6C H 0.7520 0.6278 0.5061 0.074 Uiso 1 1 calc R
C21 C 0.8854(7) 0.6989(7) 0.8825(8) 0.061(4) Uani 1 1 d .
H21 H 0.8412 0.7070 0.8958 0.074 Uiso 1 1 calc R
C22 C 0.9150(6) 0.7266(6) 0.8186(8) 0.062(4) Uani 1 1 d .
H22 H 0.8947 0.7562 0.7773 0.075 Uiso 1 1 calc R
C23 C 0.9804(6) 0.7063(6) 0.8219(7) 0.058(3) Uani 1 1 d .
H23 H 1.0126 0.7205 0.7846 0.070 Uiso 1 1 calc R
C24 C 0.9904(9) 0.6676(7) 0.8926(8) 0.073(5) Uani 1 1 d .
H24 H 1.0310 0.6495 0.9124 0.087 Uiso 1 1 calc R
C25 C 0.9327(9) 0.6620(7) 0.9299(7) 0.081(5) Uani 1 1 d .
H25 H 0.9260 0.6404 0.9810 0.097 Uiso 1 1 calc R
C11 C 0.9153(7) 0.3007(7) 0.8715(7) 0.059(4) Uani 1 1 d .
H11 H 0.8979 0.2588 0.8387 0.071 Uiso 1 1 calc R
C12 C 0.8833(9) 0.3418(9) 0.9265(9) 0.087(6) Uani 1 1 d .
H12 H 0.8389 0.3341 0.9392 0.105 Uiso 1 1 calc R
C13 C 0.9238(12) 0.3927(9) 0.9634(7) 0.103(8) Uani 1 1 d .
H13 H 0.9132 0.4264 1.0071 0.123 Uiso 1 1 calc R
C14 C 0.9862(9) 0.3827(9) 0.9315(10) 0.093(6) Uani 1 1 d .
H14 H 1.0254 0.4074 0.9488 0.112 Uiso 1 1 calc R
C15 C 0.9786(7) 0.3249(7) 0.8741(9) 0.066(4) Uani 1 1 d .
H15 H 1.0124 0.3032 0.8425 0.079 Uiso 1 1 calc R
C51 C 0.1584(4) 0.8990(6) 0.7841(6) 0.030(2) Uani 1 1 d .
C52 C 0.1973(5) 0.8300(5) 0.7846(6) 0.040(2) Uani 1 1 d .
H52 H 0.2272 0.8237 0.7465 0.048 Uiso 1 1 calc R
C53 C 0.1922(5) 0.7729(6) 0.8392(6) 0.050(3) Uani 1 1 d .
H53 H 0.2196 0.7295 0.8398 0.060 Uiso 1 1 calc R
C54 C 0.1463(6) 0.7797(6) 0.8932(6) 0.051(3) Uani 1 1 d .
H54 H 0.1416 0.7396 0.9294 0.061 Uiso 1 1 calc R
C55 C 0.1072(5) 0.8450(6) 0.8944(5) 0.035(2) Uani 1 1 d .
C56 C 0.0583(6) 0.8520(7) 0.9536(7) 0.059(3) Uani 1 1 d .
H56A H 0.0647 0.9004 0.9819 0.088 Uiso 1 1 calc R
H56B H 0.0608 0.8068 0.9871 0.088 Uiso 1 1 calc R
H56C H 0.0176 0.8533 0.9301 0.088 Uiso 1 1 calc R
C61 C 0.2358(6) 0.8286(6) 0.5887(7) 0.050(3) Uani 1 1 d .
H61 H 0.2700 0.8093 0.6212 0.060 Uiso 1 1 calc R
C62 C 0.1715(7) 0.8038(7) 0.5911(8) 0.062(4) Uani 1 1 d .
H62 H 0.1534 0.7652 0.6268 0.074 Uiso 1 1 calc R
C63 C 0.1390(8) 0.8434(8) 0.5331(9) 0.073(4) Uani 1 1 d .
H63 H 0.0946 0.8359 0.5203 0.087 Uiso 1 1 calc R
C64 C 0.1824(9) 0.8894(9) 0.4922(7) 0.079(5) Uani 1 1 d .
H64 H 0.1735 0.9199 0.4460 0.095 Uiso 1 1 calc R
C65 C 0.2412(9) 0.8809(7) 0.5266(8) 0.073(4) Uani 1 1 d .
H65 H 0.2804 0.9051 0.5085 0.088 Uiso 1 1 calc R
C71 C 0.1575(8) 1.2336(7) 0.6140(9) 0.073(4) Uani 1 1 d .
H71 H 0.1389 1.2674 0.6535 0.087 Uiso 1 1 calc R
C72 C 0.1264(7) 1.1993(9) 0.5523(11) 0.082(6) Uani 1 1 d .
H72 H 0.0818 1.2055 0.5400 0.099 Uiso 1 1 calc R
C73 C 0.1717(10) 1.1622(8) 0.5067(8) 0.080(5) Uani 1 1 d .
H73 H 0.1643 1.1372 0.4572 0.096 Uiso 1 1 calc R
C74 C 0.2307(8) 1.1722(7) 0.5424(8) 0.063(4) Uani 1 1 d .
H74 H 0.2715 1.1546 0.5226 0.076 Uiso 1 1 calc R
C75 C 0.2212(7) 1.2145(7) 0.6055(7) 0.061(3) Uani 1 1 d .
H75 H 0.2545 1.2315 0.6403 0.073 Uiso 1 1 calc R
C201 C 0.9121(6) 0.4307(8) 0.5742(6) 0.053(3) Uani 1 1 d .
C202 C 0.8938(6) 0.3117(7) 0.6695(7) 0.052(3) Uani 1 1 d .
C100 C 0.8645(6) 0.5215(7) 0.8895(7) 0.046(3) Uani 1 1 d .
C101 C 0.7817(5) 0.6119(6) 0.7583(6) 0.044(3) Uani 1 1 d .
C102 C 0.7529(6) 0.4697(6) 0.8091(6) 0.043(3) Uani 1 1 d .
C301 C 0.7148(5) 0.5331(6) 0.6203(6) 0.042(2) Uani 1 1 d .
C302 C 0.7819(5) 0.4273(7) 0.5271(7) 0.052(3) Uani 1 1 d .
C303 C 0.7625(6) 0.3881(7) 0.6694(7) 0.050(3) Uani 1 1 d .
C200 C 1.0068(6) 0.4063(7) 0.6723(9) 0.069(4) Uani 1 1 d .
C501 C 1.0592(6) 0.5701(8) 0.6908(8) 0.060(3) Uani 1 1 d .
C502 C 1.0740(6) 0.4596(7) 0.7885(8) 0.064(4) Uani 1 1 d .
Ru51 Ru 0.15704(4) 1.08042(4) 0.77958(4) 0.02618(18) Uani 1 1 d .
Ru52 Ru 0.07663(4) 0.99844(4) 0.68299(4) 0.0272(2) Uani 1 1 d .
Ru53 Ru 0.04990(4) 1.01106(4) 0.83224(5) 0.03007(19) Uani 1 1 d .
Ru54 Ru 0.25784(4) 1.01579(5) 0.70649(5) 0.0325(2) Uani 1 1 d .
Ru55 Ru 0.17681(4) 0.93501(4) 0.60800(5) 0.0331(2) Uani 1 1 d .
Ru56 Ru 0.16750(4) 1.10230(4) 0.61650(4) 0.02915(18) Uani 1 1 d .
C511 C 0.1709(5) 1.0559(6) 0.8820(6) 0.039(2) Uani 1 1 d .
O511 O 0.1860(4) 1.0409(5) 0.9427(4) 0.065(2) Uani 1 1 d .
C512 C 0.1427(5) 1.1862(6) 0.8054(5) 0.038(2) Uani 1 1 d .
O512 O 0.1318(4) 1.2525(4) 0.8219(5) 0.069(2) Uani 1 1 d .
C520 C 0.1143(6) 1.0169(6) 0.5607(6) 0.038(3) Uani 1 1 d .
O520 O 0.0839(4) 1.0174(4) 0.5048(4) 0.0430(19) Uani 1 1 d .
C521 C 0.0388(5) 0.8981(6) 0.6811(5) 0.040(2) Uani 1 1 d .
O521 O 0.0174(4) 0.8343(5) 0.6803(6) 0.072(3) Uani 1 1 d .
C522 C 0.0013(5) 1.0432(6) 0.6465(6) 0.041(2) Uani 1 1 d .
O522 O -0.0429(4) 1.0704(5) 0.6239(5) 0.070(3) Uani 1 1 d .
C531 C 0.0433(5) 1.0462(6) 0.9358(6) 0.043(3) Uani 1 1 d .
O531 O 0.0367(4) 1.0768(5) 0.9924(5) 0.071(3) Uani 1 1 d .
C532 C -0.0283(5) 0.9551(6) 0.8312(6) 0.039(2) Uani 1 1 d .
O532 O -0.0750(4) 0.9244(5) 0.8275(5) 0.069(2) Uani 1 1 d .
C533 C 0.0132(5) 1.1047(6) 0.7968(6) 0.042(3) Uani 1 1 d .
O533 O -0.0111(4) 1.1640(5) 0.7801(5) 0.061(2) Uani 1 1 d .
C540 C 0.2577(5) 1.1036(6) 0.7814(6) 0.040(2) Uani 1 1 d .
O540 O 0.2889(4) 1.1492(5) 0.8155(5) 0.066(2) Uani 1 1 d .
C541 C 0.3127(5) 0.9442(7) 0.7571(7) 0.050(3) Uani 1 1 d .
O541 O 0.3472(4) 0.9055(6) 0.7893(6) 0.079(3) Uani 1 1 d .
C542 C 0.3271(5) 1.0592(8) 0.6593(7) 0.056(3) Uani 1 1 d .
O542 O 0.3696(4) 1.0895(6) 0.6325(6) 0.090(3) Uani 1 1 d .
N51 N 0.1645(4) 0.9603(4) 0.7320(4) 0.0312(18) Uani 1 1 d .
N52 N 0.1130(4) 0.9042(4) 0.8399(4) 0.0333(18) Uani 1 1 d .
H510 H 0.124(3) 1.101(4) 0.696(4) 0.016(18) Uiso 1 1 d .
H520 H 0.222(5) 1.017(6) 0.611(6) 0.06(3) Uiso 1 1 d .
H100 H 0.8630 0.4189 0.7811 0.050 Uiso 1 1 d .
H200 H 0.9839 0.5187 0.8181 0.07(4) Uiso 1 1 d .

loop_
_atom_site_aniso_label
_atom_site_aniso_U_11
_atom_site_aniso_U_22
_atom_site_aniso_U_33
_atom_site_aniso_U_23
_atom_site_aniso_U_13
_atom_site_aniso_U_12
Ru2 0.0300(4) 0.0275(4) 0.0352(5) -0.0075(3) 0.0022(4) 0.0041(3)
Ru1 0.0310(5) 0.0264(4) 0.0266(5) -0.0014(3) 0.0020(4) 0.0059(3)
Ru3 0.0307(4) 0.0301(4) 0.0297(4) -0.0033(3) -0.0019(4) -0.0021(3)
Ru5 0.0284(5) 0.0361(4) 0.0495(6) -0.0037(4) -0.0029(4) 0.0032(3)
Ru4 0.0448(5) 0.0260(4) 0.0335(5) -0.0057(4) -0.0105(4) 0.0058(3)
Ru6 0.0442(5) 0.0296(4) 0.0338(5) 0.0018(4) -0.0024(4) 0.0125(4)
O201 0.081(7) 0.138(10) 0.041(5) -0.009(5) 0.010(5) 0.035(6)
O202 0.114(8) 0.022(5) 0.156(10) -0.017(5) -0.022(7) 0.014(5)
O100 0.061(6) 0.060(5) 0.031(4) -0.005(4) 0.009(4) 0.019(4)
O101 0.089(7) 0.043(5) 0.084(7) -0.002(4) -0.005(5) 0.028(5)
O102 0.054(6) 0.077(6) 0.084(6) 0.008(5) 0.031(5) -0.002(5)
O301 0.041(5) 0.085(6) 0.086(7) 0.012(5) 0.009(5) 0.020(4)
O302 0.129(9) 0.073(6) 0.058(5) -0.023(5) -0.034(6) -0.005(6)
O303 0.083(6) 0.044(5) 0.081(6) 0.012(4) 0.010(5) -0.023(4)
O200 0.052(6) 0.097(8) 0.180(12) -0.085(8) 0.016(7) 0.020(5)
O501 0.051(6) 0.109(8) 0.109(8) 0.018(7) 0.027(6) -0.017(5)
O502 0.044(6) 0.077(7) 0.178(11) 0.030(7) -0.039(7) 0.011(5)
N1 0.040(5) 0.030(4) 0.023(4) -0.008(3) 0.001(4) -0.009(3)
N2 0.041(5) 0.025(4) 0.028(4) 0.005(3) 0.003(4) 0.000(3)
C1 0.017(5) 0.032(5) 0.023(5) -0.008(4) 0.002(4) -0.011(4)
C2 0.032(6) 0.050(6) 0.042(6) 0.004(5) -0.009(5) -0.007(5)
C3 0.055(7) 0.036(6) 0.043(6) 0.008(5) 0.003(5) -0.012(5)
C4 0.053(7) 0.045(7) 0.041(6) 0.013(5) 0.007(5) -0.003(5)
C5 0.045(6) 0.030(5) 0.025(5) 0.003(4) -0.001(4) 0.003(4)
C6 0.051(7) 0.058(7) 0.040(6) 0.022(5) -0.011(5) -0.005(6)
C21 0.068(9) 0.051(7) 0.065(9) -0.029(7) -0.015(8) 0.016(7)
C22 0.082(10) 0.032(6) 0.073(9) -0.014(6) -0.033(8) 0.010(6)
C23 0.086(10) 0.031(6) 0.057(7) -0.002(5) -0.033(7) -0.015(6)
C24 0.119(14) 0.041(7) 0.058(9) 0.006(6) -0.042(9) -0.013(8)
C25 0.163(17) 0.042(7) 0.038(7) -0.029(6) -0.015(9) -0.011(9)
C11 0.074(10) 0.042(7) 0.063(8) 0.017(6) -0.003(7) 0.005(6)
C12 0.120(14) 0.070(10) 0.072(10) 0.048(9) 0.046(10) 0.054(10)
C13 0.24(3) 0.052(9) 0.012(6) 0.009(6) -0.006(9) 0.052(12)
C14 0.126(15) 0.053(9) 0.100(13) 0.011(9) -0.067(12) 0.003(9)
C15 0.063(9) 0.041(7) 0.093(11) 0.021(7) -0.013(8) 0.022(6)
C51 0.020(5) 0.040(5) 0.030(5) -0.014(4) 0.002(4) 0.000(4)
C52 0.048(6) 0.032(5) 0.040(6) 0.007(4) 0.003(5) 0.008(4)
C53 0.060(7) 0.030(5) 0.060(7) 0.018(5) 0.001(6) 0.012(5)
C54 0.070(8) 0.034(6) 0.048(7) 0.011(5) -0.014(6) -0.002(6)
C55 0.050(6) 0.037(6) 0.018(4) -0.006(4) -0.009(4) -0.010(5)
C56 0.075(9) 0.050(7) 0.050(7) 0.007(5) 0.015(6) -0.002(6)
C61 0.058(8) 0.038(6) 0.052(7) -0.020(5) 0.011(6) 0.017(5)
C62 0.079(10) 0.032(6) 0.075(9) -0.019(6) 0.010(7) -0.002(6)
C63 0.089(11) 0.061(8) 0.069(10) -0.028(8) -0.002(9) 0.007(8)
C64 0.141(16) 0.067(9) 0.030(7) -0.017(6) -0.007(8) 0.033(10)
C65 0.108(13) 0.050(7) 0.062(9) -0.001(7) 0.040(9) 0.018(8)
C71 0.112(12) 0.038(7) 0.068(9) 0.027(7) 0.037(9) 0.012(7)
C72 0.051(9) 0.079(10) 0.117(14) 0.078(10) -0.019(9) -0.004(8)
C73 0.147(17) 0.043(8) 0.049(8) 0.018(6) -0.007(9) -0.018(9)
C74 0.090(11) 0.035(6) 0.065(9) 0.008(6) 0.033(8) 0.004(6)
C75 0.079(9) 0.039(6) 0.064(8) 0.012(6) -0.003(7) -0.016(6)
C201 0.053(8) 0.072(8) 0.035(6) -0.002(5) 0.004(5) 0.020(6)
C202 0.054(7) 0.041(7) 0.060(7) -0.002(5) 0.004(6) 0.011(5)
C100 0.056(8) 0.051(7) 0.031(6) -0.005(5) -0.014(6) 0.018(6)
C101 0.050(7) 0.043(6) 0.039(6) -0.004(5) 0.003(5) 0.001(5)
C102 0.048(7) 0.034(6) 0.047(6) 0.003(5) 0.006(5) 0.010(5)
C301 0.044(7) 0.040(6) 0.043(6) -0.003(5) 0.004(5) -0.009(5)
C302 0.050(7) 0.050(7) 0.057(7) 0.000(6) -0.023(6) -0.002(5)
C303 0.054(7) 0.047(7) 0.050(6) -0.001(6) 0.003(6) 0.002(6)
C200 0.044(7) 0.053(7) 0.110(11) -0.021(8) 0.001(8) -0.004(6)
C501 0.038(6) 0.076(8) 0.067(8) -0.003(7) 0.007(7) 0.004(6)
C502 0.039(7) 0.056(7) 0.098(11) 0.005(7) -0.009(7) -0.007(6)
Ru51 0.0268(4) 0.0254(4) 0.0263(4) -0.0020(3) 0.0001(3) -0.0013(3)
Ru52 0.0273(5) 0.0294(4) 0.0250(5) -0.0006(3) -0.0019(4) -0.0015(3)
Ru53 0.0298(5) 0.0312(4) 0.0291(4) -0.0027(3) 0.0049(4) -0.0023(3)
Ru54 0.0259(5) 0.0364(4) 0.0353(5) 0.0013(4) 0.0009(4) 0.0051(3)
Ru55 0.0438(5) 0.0266(4) 0.0288(4) -0.0031(3) 0.0039(4) 0.0036(3)
Ru56 0.0341(4) 0.0254(4) 0.0279(4) 0.0046(3) 0.0025(4) 0.0011(3)
C511 0.042(6) 0.043(6) 0.033(6) -0.005(5) -0.006(5) -0.009(5)
O511 0.083(6) 0.072(6) 0.040(5) 0.011(4) -0.030(5) -0.024(5)
C512 0.039(6) 0.034(6) 0.040(6) -0.005(4) 0.003(5) -0.012(4)
O512 0.077(6) 0.033(4) 0.096(6) -0.022(4) -0.003(5) 0.000(4)
C520 0.047(7) 0.036(6) 0.030(6) -0.007(5) -0.010(5) 0.002(5)
O520 0.057(5) 0.045(4) 0.027(4) -0.003(3) -0.016(4) -0.003(4)
C521 0.044(6) 0.051(6) 0.026(5) 0.004(5) -0.008(5) -0.002(5)
O521 0.071(6) 0.053(5) 0.092(7) 0.000(5) -0.009(5) -0.022(4)
C522 0.036(6) 0.048(6) 0.039(6) -0.002(5) -0.006(5) -0.003(5)
O522 0.065(6) 0.088(6) 0.059(5) 0.009(5) -0.028(5) 0.033(5)
C531 0.046(7) 0.050(6) 0.034(6) 0.007(5) 0.000(5) -0.014(5)
O531 0.090(7) 0.084(6) 0.041(5) -0.028(5) 0.013(4) -0.022(5)
C532 0.029(6) 0.043(6) 0.044(6) -0.005(5) -0.001(5) -0.011(5)
O532 0.042(5) 0.085(6) 0.082(6) -0.010(5) 0.002(4) -0.023(4)
C533 0.038(6) 0.036(6) 0.054(7) -0.007(5) -0.001(5) 0.008(5)
O533 0.055(5) 0.052(5) 0.078(6) -0.009(4) -0.011(4) 0.017(4)
C540 0.037(6) 0.049(6) 0.034(5) -0.004(5) -0.009(5) -0.010(5)
O540 0.034(4) 0.067(5) 0.098(7) -0.026(5) -0.013(5) -0.001(4)
C541 0.034(6) 0.057(7) 0.058(7) -0.007(6) -0.003(6) 0.007(5)
O541 0.056(5) 0.087(6) 0.095(7) 0.024(6) -0.018(6) 0.022(5)
C542 0.023(6) 0.088(9) 0.056(7) 0.014(7) 0.009(5) -0.001(6)
O542 0.054(6) 0.119(8) 0.098(7) 0.018(6) 0.034(6) -0.016(5)
N51 0.035(5) 0.016(4) 0.043(5) 0.002(3) -0.009(4) -0.003(3)
N52 0.046(5) 0.025(4) 0.028(4) 0.008(3) -0.012(4) -0.005(3)

loop_
_atom_type_symbol
_atom_type_description
_atom_type_scat_dispersion_real
_atom_type_scat_dispersion_imag
_atom_type_scat_source
C C 0.0033 0.0016 'International Tables Vol C Tables 4.2.6.8 and 6.1.1.4'
H H 0.0000 0.0000 'International Tables Vol C Tables 4.2.6.8 and 6.1.1.4'
N N 0.0061 0.0033 'International Tables Vol C Tables 4.2.6.8 and 6.1.1.4'
O O 0.0106 0.0060 'International Tables Vol C Tables 4.2.6.8 and 6.1.1.4'
Ru Ru -1.2594 0.8363 'International Tables Vol C Tables 4.2.6.8 and 6.1.1.4'

loop_
_geom_angle_atom_site_label_1
_geom_angle_atom_site_label_2
_geom_angle_atom_site_label_3
_geom_angle
C201 Ru2 C202 90.2(6)
C201 Ru2 N1 99.3(4)
C202 Ru2 N1 169.9(4)
C201 Ru2 C200 82.8(5)
C202 Ru2 C200 89.8(5)
N1 Ru2 C200 94.8(4)
C201 Ru2 Ru3 71.7(4)
C202 Ru2 Ru3 102.4(4)
N1 Ru2 Ru3 77.6(2)
C200 Ru2 Ru3 151.6(4)
C201 Ru2 Ru5 106.4(4)
C202 Ru2 Ru5 126.9(4)
N1 Ru2 Ru5 53.7(2)
C200 Ru2 Ru5 45.3(3)
Ru3 Ru2 Ru5 130.73(4)
C201 Ru2 Ru1 124.5(4)
C202 Ru2 Ru1 121.5(4)
N1 Ru2 Ru1 49.7(2)
C200 Ru2 Ru1 134.7(3)
Ru3 Ru2 Ru1 58.54(3)
Ru5 Ru2 Ru1 89.99(4)
C201 Ru2 Ru6 166.9(4)
C202 Ru2 Ru6 97.8(4)
N1 Ru2 Ru6 73.6(2)
C200 Ru2 Ru6 86.8(4)
Ru3 Ru2 Ru6 116.25(4)
Ru5 Ru2 Ru6 60.52(3)
Ru1 Ru2 Ru6 59.32(3)
C102 Ru1 C101 89.0(4)
C102 Ru1 N1 171.1(4)
C101 Ru1 N1 98.2(4)
C102 Ru1 C100 86.5(5)
C101 Ru1 C100 101.8(4)
N1 Ru1 C100 97.1(4)
C102 Ru1 Ru3 95.9(3)
C101 Ru1 Ru3 90.1(3)
N1 Ru1 Ru3 78.9(2)
C100 Ru1 Ru3 167.9(3)
C102 Ru1 Ru4 133.4(3)
C101 Ru1 Ru4 88.9(3)
N1 Ru1 Ru4 52.56(19)
C100 Ru1 Ru4 48.7(3)
Ru3 Ru1 Ru4 130.73(4)
C102 Ru1 Ru2 120.4(3)
C101 Ru1 Ru2 138.0(3)
N1 Ru1 Ru2 50.7(2)
C100 Ru1 Ru2 108.8(3)
Ru3 Ru1 Ru2 59.82(3)
Ru4 Ru1 Ru2 90.30(4)
C102 Ru1 Ru6 100.4(3)
C101 Ru1 Ru6 145.1(3)
N1 Ru1 Ru6 76.7(2)
C100 Ru1 Ru6 46.3(3)
Ru3 Ru1 Ru6 121.67(4)
Ru4 Ru1 Ru6 60.31(4)
Ru2 Ru1 Ru6 63.65(4)
C303 Ru3 C302 88.1(5)
C303 Ru3 C301 93.9(5)
C302 Ru3 C301 94.5(5)
C303 Ru3 N2 161.7(4)
C302 Ru3 N2 105.6(4)
C301 Ru3 N2 96.9(4)
C303 Ru3 Ru1 80.9(4)
C302 Ru3 Ru1 164.4(3)
C301 Ru3 Ru1 97.2(3)
N2 Ru3 Ru1 83.16(19)
C303 Ru3 Ru2 82.0(4)
C302 Ru3 Ru2 106.1(3)
C301 Ru3 Ru2 158.8(3)
N2 Ru3 Ru2 82.6(2)
Ru1 Ru3 Ru2 61.64(3)
C502 Ru5 C501 87.5(5)
C502 Ru5 C200 88.6(6)
C501 Ru5 C200 102.9(6)
C502 Ru5 N1 164.8(5)
C501 Ru5 N1 103.1(4)
C200 Ru5 N1 99.3(4)
C502 Ru5 Ru2 129.6(4)
C501 Ru5 Ru2 128.0(4)
C200 Ru5 Ru2 53.0(4)
N1 Ru5 Ru2 50.82(18)
C502 Ru5 Ru4 116.1(4)
C501 Ru5 Ru4 105.8(4)
C200 Ru5 Ru4 142.4(4)
N1 Ru5 Ru4 50.81(18)
Ru2 Ru5 Ru4 89.94(4)
C502 Ru5 Ru6 92.3(4)
C501 Ru5 Ru6 163.0(4)
C200 Ru5 Ru6 94.1(4)
N1 Ru5 Ru6 74.3(2)
Ru2 Ru5 Ru6 63.78(4)
Ru4 Ru5 Ru6 59.22(4)
C100 Ru4 C25 83.2(6)
C100 Ru4 C21 88.6(5)
C25 Ru4 C21 38.8(5)
C100 Ru4 C23 145.9(5)
C25 Ru4 C23 62.8(6)
C21 Ru4 C23 63.1(5)
C100 Ru4 C22 123.3(5)
C25 Ru4 C22 62.5(5)
C21 Ru4 C22 36.5(5)
C23 Ru4 C22 38.0(4)
C100 Ru4 C24 114.0(5)
C25 Ru4 C24 37.2(6)
C21 Ru4 C24 63.4(6)
C23 Ru4 C24 37.6(4)
C22 Ru4 C24 62.6(5)
C100 Ru4 N1 102.0(4)
C25 Ru4 N1 169.1(4)
C21 Ru4 N1 131.0(4)
C23 Ru4 N1 110.8(4)
C22 Ru4 N1 106.8(4)
C24 Ru4 N1 142.2(5)
C100 Ru4 Ru1 56.2(3)
C25 Ru4 Ru1 129.7(5)
C21 Ru4 Ru1 105.7(4)
C23 Ru4 Ru1 146.2(3)
C22 Ru4 Ru1 113.7(3)
C24 Ru4 Ru1 166.8(5)
N1 Ru4 Ru1 50.3(2)
C100 Ru4 Ru5 109.6(3)
C25 Ru4 Ru5 135.1(5)
C21 Ru4 Ru5 160.9(4)
C23 Ru4 Ru5 97.8(4)
C22 Ru4 Ru5 126.7(4)
C24 Ru4 Ru5 102.5(5)
N1 Ru4 Ru5 52.4(2)
Ru1 Ru4 Ru5 89.75(4)
C100 Ru4 Ru6 47.8(3)
C25 Ru4 Ru6 113.5(4)
C21 Ru4 Ru6 135.4(4)
C23 Ru4 Ru6 149.0(3)
C22 Ru4 Ru6 171.1(4)
C24 Ru4 Ru6 119.7(3)
N1 Ru4 Ru6 76.6(2)
Ru1 Ru4 Ru6 61.93(3)
Ru5 Ru4 Ru6 61.94(3)
C100 Ru6 C13 82.6(5)
C100 Ru6 C12 92.7(5)
C13 Ru6 C12 36.7(7)
C100 Ru6 C11 128.1(5)
C13 Ru6 C11 61.5(5)
C12 Ru6 C11 36.3(5)
C100 Ru6 C15 144.5(5)
C13 Ru6 C15 62.1(6)
C12 Ru6 C15 61.4(5)
C11 Ru6 C15 37.2(5)
C100 Ru6 C14 111.0(6)
C13 Ru6 C14 38.5(7)
C12 Ru6 C14 62.7(7)
C11 Ru6 C14 62.5(5)
C15 Ru6 C14 37.0(6)
C100 Ru6 Ru4 48.7(4)
C13 Ru6 Ru4 113.7(4)
C12 Ru6 Ru4 139.5(4)
C11 Ru6 Ru4 175.2(4)
C15 Ru6 Ru4 142.2(4)
C14 Ru6 Ru4 114.3(4)
C100 Ru6 Ru1 54.1(3)
C13 Ru6 Ru1 129.8(6)
C12 Ru6 Ru1 113.9(5)
C11 Ru6 Ru1 124.4(4)
C15 Ru6 Ru1 156.2(4)
C14 Ru6 Ru1 165.1(5)
Ru4 Ru6 Ru1 57.76(3)
C100 Ru6 Ru5 107.4(4)
C13 Ru6 Ru5 135.8(7)
C12 Ru6 Ru5 158.1(4)
C11 Ru6 Ru5 124.6(4)
C15 Ru6 Ru5 96.7(4)
C14 Ru6 Ru5 100.8(6)
Ru4 Ru6 Ru5 58.84(3)
Ru1 Ru6 Ru5 85.74(4)
C100 Ru6 Ru2 110.0(3)
C13 Ru6 Ru2 161.0(5)
C12 Ru6 Ru2 125.9(6)
C11 Ru6 Ru2 99.7(4)
C15 Ru6 Ru2 105.1(4)
C14 Ru6 Ru2 137.5(6)
Ru4 Ru6 Ru2 85.11(3)
Ru1 Ru6 Ru2 57.03(3)
Ru5 Ru6 Ru2 55.70(3)
C1 N1 Ru1 116.9(6)
C1 N1 Ru2 115.3(5)
Ru1 N1 Ru2 79.5(3)
C1 N1 Ru4 120.1(5)
Ru1 N1 Ru4 77.1(2)
Ru2 N1 Ru4 124.6(4)
C1 N1 Ru5 119.8(6)
Ru1 N1 Ru5 123.2(4)
Ru2 N1 Ru5 75.5(2)
Ru4 N1 Ru5 76.8(2)
C5 N2 C1 120.1(8)
C5 N2 Ru3 124.5(6)
C1 N2 Ru3 115.4(5)
N1 C1 C2 125.9(8)
N1 C1 N2 117.1(7)
C2 C1 N2 117.0(8)
C3 C2 C1 122.7(9)
C3 C2 H2 118.7
C1 C2 H2 118.7
C2 C3 C4 118.7(10)
C2 C3 H3 120.7
C4 C3 H3 120.7
C5 C4 C3 120.7(9)
C5 C4 H4 119.6
C3 C4 H4 119.6
C4 C5 N2 120.8(9)
C4 C5 C6 119.7(9)
N2 C5 C6 119.5(9)
C5 C6 H6A 109.5
C5 C6 H6B 109.5
H6A C6 H6B 109.5
C5 C6 H6C 109.5
H6A C6 H6C 109.5
H6B C6 H6C 109.5
C22 C21 C25 107.4(13)
C22 C21 Ru4 72.8(7)
C25 C21 Ru4 70.6(7)
C22 C21 H21 126.2
C25 C21 H21 126.2
Ru4 C21 H21 126.2
C21 C22 C23 109.4(12)
C21 C22 Ru4 70.6(7)
C23 C22 Ru4 71.0(6)
C21 C22 H22 125.3
C23 C22 H22 125.3
Ru4 C22 H22 125.3
C24 C23 C22 106.8(14)
C24 C23 Ru4 71.3(7)
C22 C23 Ru4 71.1(6)
C24 C23 H23 126.5
C22 C23 H23 126.5
Ru4 C23 H23 126.5
C25 C24 C23 108.2(14)
C25 C24 Ru4 70.3(8)
C23 C24 Ru4 71.1(7)
C25 C24 H24 125.9
C23 C24 H24 125.9
Ru4 C24 H24 125.9
C24 C25 C21 108.1(13)
C24 C25 Ru4 72.6(7)
C21 C25 Ru4 70.6(7)
C24 C25 H25 125.9
C21 C25 H25 125.9
Ru4 C25 H25 125.9
C12 C11 C15 108.0(15)
C12 C11 Ru6 71.4(7)
C15 C11 Ru6 71.7(7)
C12 C11 H11 125.9
C15 C11 H11 125.9
Ru6 C11 H11 125.9
C11 C12 C13 109.5(16)
C11 C12 Ru6 72.2(8)
C13 C12 Ru6 71.2(8)
C11 C12 H12 125.2
C13 C12 H12 125.2
Ru6 C12 H12 125.2
C12 C13 C14 108.6(13)
C12 C13 Ru6 72.1(8)
C14 C13 Ru6 72.4(8)
C12 C13 H13 125.6
C14 C13 H13 125.6
Ru6 C13 H13 125.6
C15 C14 C13 104.6(14)
C15 C14 Ru6 70.9(8)
C13 C14 Ru6 69.1(8)
C15 C14 H14 127.6
C13 C14 H14 127.6
Ru6 C14 H14 127.6
C11 C15 C14 109.3(15)
C11 C15 Ru6 71.1(7)
C14 C15 Ru6 72.0(8)
C11 C15 H15 125.3
C14 C15 H15 125.3
Ru6 C15 H15 125.3
N51 C51 N52 119.5(8)
N51 C51 C52 123.4(9)
N52 C51 C52 117.1(9)
C53 C52 C51 121.8(10)
C53 C52 H52 119.1
C51 C52 H52 119.1
C52 C53 C54 119.4(9)
C52 C53 H53 120.3
C54 C53 H53 120.3
C53 C54 C55 120.6(10)
C53 C54 H54 119.7
C55 C54 H54 119.7
C54 C55 N52 120.2(9)
C54 C55 C56 120.0(9)
N52 C55 C56 119.7(9)
C55 C56 H56A 109.5
C55 C56 H56B 109.5
H56A C56 H56B 109.5
C55 C56 H56C 109.5
H56A C56 H56C 109.5
H56B C56 H56C 109.5
C65 C61 C62 106.3(13)
C65 C61 Ru55 70.5(7)
C62 C61 Ru55 71.5(6)
C65 C61 H61 126.7
C62 C61 H61 126.7
Ru55 C61 H61 126.7
C63 C62 C61 108.3(13)
C63 C62 Ru55 70.0(7)
C61 C62 Ru55 70.7(6)
C63 C62 H62 125.8
C61 C62 H62 125.8
Ru55 C62 H62 125.8
C62 C63 C64 108.0(14)
C62 C63 Ru55 72.9(8)
C64 C63 Ru55 71.5(8)
C62 C63 H63 125.9
C64 C63 H63 125.9
Ru55 C63 H63 125.9
C65 C64 C63 108.1(13)
C65 C64 Ru55 71.2(7)
C63 C64 Ru55 71.0(7)
C65 C64 H64 125.9
C63 C64 H64 125.9
Ru55 C64 H64 125.9
C64 C65 C61 109.1(14)
C64 C65 Ru55 71.4(8)
C61 C65 Ru55 72.2(7)
C64 C65 H65 125.4
C61 C65 H65 125.4
Ru55 C65 H65 125.4
C72 C71 C75 106.4(13)
C72 C71 Ru56 69.7(7)
C75 C71 Ru56 71.5(7)
C72 C71 H71 126.8
C75 C71 H71 126.8
Ru56 C71 H71 126.8
C71 C72 C73 107.6(13)
C71 C72 Ru56 73.0(7)
C73 C72 Ru56 72.0(8)
C71 C72 H72 126.0
C73 C72 H72 126.0
Ru56 C72 H72 126.0
C72 C73 C74 107.7(13)
C72 C73 Ru56 70.4(8)
C74 C73 Ru56 72.3(8)
C72 C73 H73 126.1
C74 C73 H73 126.1
Ru56 C73 H73 126.1
C75 C74 C73 107.4(14)
C75 C74 Ru56 72.2(7)
C73 C74 Ru56 70.1(8)
C75 C74 H74 126.2
C73 C74 H74 126.2
Ru56 C74 H74 126.2
C74 C75 C71 110.9(14)
C74 C75 Ru56 72.7(7)
C71 C75 Ru56 71.4(7)
C74 C75 H75 124.5
C71 C75 H75 124.5
Ru56 C75 H75 124.5
O201 C201 Ru2 172.6(11)
O202 C202 Ru2 178.0(11)
O100 C100 Ru6 136.2(9)
O100 C100 Ru4 133.9(9)
Ru6 C100 Ru4 83.5(5)
O100 C100 Ru1 125.3(9)
Ru6 C100 Ru1 79.6(4)
Ru4 C100 Ru1 75.2(4)
O101 C101 Ru1 179.1(10)
O102 C102 Ru1 177.2(10)
O301 C301 Ru3 177.4(11)
O302 C302 Ru3 167.6(11)
O303 C303 Ru3 175.4(11)
O200 C200 Ru5 148.3(11)
O200 C200 Ru2 129.8(10)
Ru5 C200 Ru2 81.8(5)
O501 C501 Ru5 176.1(12)
O502 C502 Ru5 177.2(12)
C512 Ru51 C511 89.8(4)
C512 Ru51 C540 89.3(4)
C511 Ru51 C540 82.5(4)
C512 Ru51 N51 170.3(4)
C511 Ru51 N51 99.1(4)
C540 Ru51 N51 95.6(3)
C512 Ru51 Ru53 100.6(3)
C511 Ru51 Ru53 73.2(3)
C540 Ru51 Ru53 153.6(3)
N51 Ru51 Ru53 78.5(2)
C512 Ru51 Ru54 128.6(3)
C511 Ru51 Ru54 104.2(3)
C540 Ru51 Ru54 45.8(3)
N51 Ru51 Ru54 52.9(2)
Ru53 Ru51 Ru54 130.75(4)
C512 Ru51 Ru52 121.4(3)
C511 Ru51 Ru52 125.5(3)
C540 Ru51 Ru52 134.7(3)
N51 Ru51 Ru52 49.9(2)
Ru53 Ru51 Ru52 58.85(3)
Ru54 Ru51 Ru52 90.01(4)
C512 Ru51 Ru56 97.8(3)
C511 Ru51 Ru56 165.5(3)
C540 Ru51 Ru56 85.2(3)
N51 Ru51 Ru56 74.3(2)
Ru53 Ru51 Ru56 117.08(4)
Ru54 Ru51 Ru56 61.43(3)
Ru52 Ru51 Ru56 60.15(3)
C512 Ru51 H510 87(2)
C511 Ru51 H510 164(2)
C540 Ru51 H510 113(2)
N51 Ru51 H510 83(2)
Ru53 Ru51 H510 92(2)
Ru54 Ru51 H510 90(2)
Ru52 Ru51 H510 45(2)
Ru56 Ru51 H510 30(2)
C521 Ru52 C522 89.0(4)
C521 Ru52 N51 96.8(4)
C522 Ru52 N51 173.1(4)
C521 Ru52 C520 104.6(4)
C522 Ru52 C520 85.7(4)
N51 Ru52 C520 96.4(4)
C521 Ru52 Ru53 89.8(3)
C522 Ru52 Ru53 97.0(3)
N51 Ru52 Ru53 79.3(2)
C520 Ru52 Ru53 165.4(3)
C521 Ru52 Ru55 88.9(3)
C522 Ru52 Ru55 131.0(3)
N51 Ru52 Ru55 53.2(2)
C520 Ru52 Ru55 47.9(3)
Ru53 Ru52 Ru55 131.94(4)
C521 Ru52 Ru51 136.3(3)
C522 Ru52 Ru51 122.6(3)
N51 Ru52 Ru51 50.54(19)
C520 Ru52 Ru51 106.9(3)
Ru53 Ru52 Ru51 59.57(3)
Ru55 Ru52 Ru51 90.39(4)
C521 Ru52 Ru56 146.6(3)
C522 Ru52 Ru56 101.3(3)
N51 Ru52 Ru56 75.9(2)
C520 Ru52 Ru56 45.8(3)
Ru53 Ru52 Ru56 119.76(4)
Ru55 Ru52 Ru56 60.36(3)
Ru51 Ru52 Ru56 62.22(3)
C521 Ru52 H510 173(2)
C522 Ru52 H510 97(2)
N51 Ru52 H510 77(2)
C520 Ru52 H510 79(2)
Ru53 Ru52 H510 86(2)
Ru55 Ru52 H510 90(2)
Ru51 Ru52 H510 37(2)
Ru56 Ru52 H510 35(2)
C533 Ru53 C532 92.4(4)
C533 Ru53 C531 91.8(4)
C532 Ru53 C531 95.4(4)
C533 Ru53 N52 160.9(4)
C532 Ru53 N52 97.7(4)
C531 Ru53 N52 103.3(4)
C533 Ru53 Ru52 80.0(3)
C532 Ru53 Ru52 97.8(3)
C531 Ru53 Ru52 164.7(3)
N52 Ru53 Ru52 82.5(2)
C533 Ru53 Ru51 83.1(3)
C532 Ru53 Ru51 159.4(3)
C531 Ru53 Ru51 104.8(3)
N52 Ru53 Ru51 81.8(2)
Ru52 Ru53 Ru51 61.59(3)
C542 Ru54 C541 88.2(5)
C542 Ru54 C540 90.7(5)
C541 Ru54 C540 98.9(5)
C542 Ru54 N51 164.7(4)
C541 Ru54 N51 101.0(4)
C540 Ru54 N51 99.8(4)
C542 Ru54 Ru51 133.5(4)
C541 Ru54 Ru51 120.8(4)
C540 Ru54 Ru51 52.3(3)
N51 Ru54 Ru51 50.92(19)
C542 Ru54 Ru55 113.8(4)
C541 Ru54 Ru55 111.6(3)
C540 Ru54 Ru55 140.7(3)
N51 Ru54 Ru55 51.5(2)
Ru51 Ru54 Ru55 89.94(4)
C542 Ru54 Ru56 95.1(4)
C541 Ru54 Ru56 170.8(3)
C540 Ru54 Ru56 89.7(3)
N51 Ru54 Ru56 74.09(19)
Ru51 Ru54 Ru56 62.39(3)
Ru55 Ru54 Ru56 59.18(3)
C542 Ru54 H520 85(3)
C541 Ru54 H520 134(3)
C540 Ru54 H520 127(3)
N51 Ru54 H520 80(3)
Ru51 Ru54 H520 96(3)
Ru55 Ru54 H520 36(3)
Ru56 Ru54 H520 38(3)
C520 Ru55 C63 89.0(5)
C520 Ru55 C65 114.2(5)
C63 Ru55 C65 62.7(6)
C520 Ru55 C64 83.7(5)
C63 Ru55 C64 37.5(6)
C65 Ru55 C64 37.4(6)
C520 Ru55 C61 146.3(4)
C63 Ru55 C61 63.2(5)
C65 Ru55 C61 37.4(4)
C64 Ru55 C61 62.8(5)
C520 Ru55 C62 124.3(5)
C63 Ru55 C62 37.2(5)
C65 Ru55 C62 62.2(5)
C64 Ru55 C62 62.1(5)
C61 Ru55 C62 37.8(5)
C520 Ru55 N51 101.1(4)
C63 Ru55 N51 133.0(5)
C65 Ru55 N51 142.5(5)
C64 Ru55 N51 169.9(5)
C61 Ru55 N51 111.7(4)
C62 Ru55 N51 108.2(4)
C520 Ru55 Ru52 55.9(3)
C63 Ru55 Ru52 106.2(4)
C65 Ru55 Ru52 166.6(5)
C64 Ru55 Ru52 129.3(5)
C61 Ru55 Ru52 146.6(3)
C62 Ru55 Ru52 114.2(4)
N51 Ru55 Ru52 50.4(2)
C520 Ru55 Ru54 109.0(3)
C63 Ru55 Ru54 160.9(4)
C65 Ru55 Ru54 102.7(5)
C64 Ru55 Ru54 135.7(5)
C61 Ru55 Ru54 97.7(3)
C62 Ru55 Ru54 126.4(4)
N51 Ru55 Ru54 51.3(2)
Ru52 Ru55 Ru54 89.66(4)
C520 Ru55 Ru56 47.3(3)
C63 Ru55 Ru56 135.0(4)
C65 Ru55 Ru56 119.5(3)
C64 Ru55 Ru56 113.7(4)
C61 Ru55 Ru56 148.4(3)
C62 Ru55 Ru56 171.6(4)
N51 Ru55 Ru56 75.63(18)
Ru52 Ru55 Ru56 62.06(3)
Ru54 Ru55 Ru56 61.95(3)
C520 Ru55 H520 81(4)
C63 Ru55 H520 144(4)
C65 Ru55 H520 90(3)
C64 Ru55 H520 106(4)
C61 Ru55 H520 110(3)
C62 Ru55 H520 148(3)
N51 Ru55 H520 83(4)
Ru52 Ru55 H520 97(3)
Ru54 Ru55 H520 40(4)
Ru56 Ru55 H520 39(3)
C520 Ru56 C72 92.6(6)
C520 Ru56 C73 85.2(5)
C72 Ru56 C73 37.6(6)
C520 Ru56 C75 145.9(5)
C72 Ru56 C75 61.8(5)
C73 Ru56 C75 60.7(5)
C520 Ru56 C71 128.5(6)
C72 Ru56 C71 37.3(6)
C73 Ru56 C71 61.9(5)
C75 Ru56 C71 37.1(5)
C520 Ru56 C74 114.6(5)
C72 Ru56 C74 62.7(6)
C73 Ru56 C74 37.6(6)
C75 Ru56 C74 35.1(5)
C71 Ru56 C74 61.4(5)
C520 Ru56 Ru55 47.7(3)
C72 Ru56 Ru55 138.3(5)
C73 Ru56 Ru55 114.0(4)
C75 Ru56 Ru55 143.7(4)
C71 Ru56 Ru55 175.5(4)
C74 Ru56 Ru55 116.9(3)
C520 Ru56 Ru52 53.5(3)
C72 Ru56 Ru52 113.4(4)
C73 Ru56 Ru52 132.2(5)
C75 Ru56 Ru52 154.9(4)
C71 Ru56 Ru52 123.2(4)
C74 Ru56 Ru52 168.0(4)
Ru55 Ru56 Ru52 57.58(3)
C520 Ru56 Ru54 106.4(3)
C72 Ru56 Ru54 159.1(4)
C73 Ru56 Ru54 133.8(5)
C75 Ru56 Ru54 97.4(4)
C71 Ru56 Ru54 125.1(5)
C74 Ru56 Ru54 100.6(4)
Ru55 Ru56 Ru54 58.87(3)
Ru52 Ru56 Ru54 85.50(4)
C520 Ru56 Ru51 110.0(3)
C72 Ru56 Ru51 125.6(6)
C73 Ru56 Ru51 159.8(4)
C75 Ru56 Ru51 103.5(3)
C71 Ru56 Ru51 97.9(4)
C74 Ru56 Ru51 134.3(4)
Ru55 Ru56 Ru51 86.17(3)
Ru52 Ru56 Ru51 57.64(3)
Ru54 Ru56 Ru51 56.18(3)
C520 Ru56 H510 95(2)
C72 Ru56 H510 103(2)
C73 Ru56 H510 140(2)
C75 Ru56 H510 112(2)
C71 Ru56 H510 89(2)
C74 Ru56 H510 147(2)
Ru55 Ru56 H510 94(2)
Ru52 Ru56 H510 43(2)
Ru54 Ru56 H510 84(2)
Ru51 Ru56 H510 30(2)
C520 Ru56 H520 78(3)
C72 Ru56 H520 144(3)
C73 Ru56 H520 106(3)
C75 Ru56 H520 109(3)
C71 Ru56 H520 146(3)
C74 Ru56 H520 90(3)
Ru55 Ru56 H520 35(3)
Ru52 Ru56 H520 89(3)
Ru54 Ru56 H520 39(3)
Ru51 Ru56 H520 90(3)
H510 Ru56 H520 113(4)
O511 C511 Ru51 172.8(10)
O512 C512 Ru51 177.9(9)
O520 C520 Ru56 133.9(8)
O520 C520 Ru55 133.6(8)
Ru56 C520 Ru55 85.0(4)
O520 C520 Ru52 126.0(9)
Ru56 C520 Ru52 80.7(4)
Ru55 C520 Ru52 76.2(4)
O521 C521 Ru52 177.5(10)
O522 C522 Ru52 178.8(11)
O531 C531 Ru53 170.2(10)
O532 C532 Ru53 176.4(10)
O533 C533 Ru53 175.0(10)
O540 C540 Ru54 145.3(9)
O540 C540 Ru51 132.8(8)
Ru54 C540 Ru51 81.9(3)
O541 C541 Ru54 175.6(11)
O542 C542 Ru54 176.4(13)
C51 N51 Ru52 113.8(6)
C51 N51 Ru51 114.8(6)
Ru52 N51 Ru51 79.6(2)
C51 N51 Ru54 121.6(6)
Ru52 N51 Ru54 124.6(3)
Ru51 N51 Ru54 76.2(2)
C51 N51 Ru55 121.3(6)
Ru52 N51 Ru55 76.4(2)
Ru51 N51 Ru55 123.9(3)
Ru54 N51 Ru55 77.2(3)
C51 N52 C55 120.7(8)
C51 N52 Ru53 115.3(6)
C55 N52 Ru53 123.9(7)

loop_
_geom_bond_atom_site_label_1
_geom_bond_atom_site_label_2
_geom_bond_distance
Ru2 C201 1.848(11)
Ru2 C202 1.865(11)
Ru2 N1 2.182(7)
Ru2 C200 2.198(12)
Ru2 Ru3 2.7215(13)
Ru2 Ru5 2.7249(14)
Ru2 Ru1 2.7705(11)
Ru2 Ru6 2.9593(15)
Ru2 H100 2.02
Ru1 C102 1.859(12)
Ru1 C101 1.865(11)
Ru1 N1 2.149(8)
Ru1 C100 2.339(11)
Ru1 Ru3 2.6856(14)
Ru1 Ru4 2.7223(13)
Ru1 Ru6 2.8400(13)
Ru1 H100 1.82
Ru3 C303 1.869(12)
Ru3 C302 1.906(12)
Ru3 C301 1.910(11)
Ru3 N2 2.233(7)
Ru5 C502 1.838(13)
Ru5 C501 1.841(13)
Ru5 C200 1.956(13)
Ru5 N1 2.267(8)
Ru5 Ru4 2.7847(13)
Ru5 Ru6 2.8716(15)
Ru5 H200 1.51
Ru4 C100 2.114(13)
Ru4 C25 2.175(11)
Ru4 C21 2.175(12)
Ru4 C23 2.201(11)
Ru4 C22 2.203(11)
Ru4 C24 2.204(13)
Ru4 N1 2.217(7)
Ru4 Ru6 2.7960(14)
Ru4 H200 1.80
Ru6 C100 2.086(12)
Ru6 C13 2.178(11)
Ru6 C12 2.190(13)
Ru6 C11 2.200(12)
Ru6 C15 2.208(11)
Ru6 C14 2.222(14)
Ru6 H100 1.66
Ru6 H200 2.08
O201 C201 1.169(13)
O202 C202 1.151(12)
O100 C100 1.153(14)
O101 C101 1.149(12)
O102 C102 1.139(13)
O301 C301 1.140(12)
O302 C302 1.137(13)
O303 C303 1.153(13)
O200 C200 1.179(14)
O501 C501 1.163(15)
O502 C502 1.145(14)
N1 C1 1.380(11)
N2 C5 1.373(12)
N2 C1 1.414(11)
C1 C2 1.384(13)
C2 C3 1.374(14)
C2 H2 0.9300
C3 C4 1.375(15)
C3 H3 0.9300
C4 C5 1.364(14)
C4 H4 0.9300
C5 C6 1.494(14)
C6 H6A 0.9600
C6 H6B 0.9600
C6 H6C 0.9600
C21 C22 1.37(2)
C21 C25 1.44(2)
C21 H21 0.9800
C22 C23 1.432(17)
C22 H22 0.9800
C23 C24 1.419(17)
C23 H23 0.9800
C24 C25 1.40(2)
C24 H24 0.9800
C25 H25 0.9800
C11 C12 1.368(19)
C11 C15 1.406(19)
C11 H11 0.9800
C12 C13 1.37(2)
C12 H12 0.9800
C13 C14 1.45(2)
C13 H13 0.9800
C14 C15 1.41(2)
C14 H14 0.9800
C15 H15 0.9800
C51 N51 1.382(12)
C51 N52 1.382(12)
C51 C52 1.418(13)
C52 C53 1.359(13)
C52 H52 0.9300
C53 C54 1.369(15)
C53 H53 0.9300
C54 C55 1.371(14)
C54 H54 0.9300
C55 N52 1.384(12)
C55 C56 1.478(15)
C56 H56A 0.9600
C56 H56B 0.9600
C56 H56C 0.9600
C61 C65 1.405(17)
C61 C62 1.431(18)
C61 Ru55 2.202(10)
C61 H61 0.9800
C62 C63 1.40(2)
C62 Ru55 2.212(11)
C62 H62 0.9800
C63 C64 1.40(2)
C63 Ru55 2.175(13)
C63 H63 0.9800
C64 C65 1.40(2)
C64 Ru55 2.182(12)
C64 H64 0.9800
C65 Ru55 2.180(13)
C65 H65 0.9800
C71 C72 1.40(2)
C71 C75 1.401(18)
C71 Ru56 2.202(11)
C71 H71 0.9800
C72 C73 1.40(2)
C72 Ru56 2.160(12)
C72 H72 0.9800
C73 C74 1.41(2)
C73 Ru56 2.180(13)
C73 H73 0.9800
C74 C75 1.332(18)
C74 Ru56 2.209(12)
C74 H74 0.9800
C75 Ru56 2.203(11)
C75 H75 0.9800
Ru51 C512 1.848(10)
Ru51 C511 1.874(10)
Ru51 C540 2.177(10)
Ru51 N51 2.178(7)
Ru51 Ru53 2.7206(13)
Ru51 Ru54 2.7252(13)
Ru51 Ru52 2.7752(12)
Ru51 Ru56 2.9067(14)
Ru51 H510 1.67(7)
Ru52 C521 1.860(11)
Ru52 C522 1.882(11)
Ru52 N51 2.157(8)
Ru52 C520 2.320(12)
Ru52 Ru53 2.7003(14)
Ru52 Ru55 2.7228(13)
Ru52 Ru56 2.8496(12)
Ru52 H510 2.00(7)
Ru53 C533 1.857(11)
Ru53 C532 1.908(10)
Ru53 C531 1.922(11)
Ru53 N52 2.236(8)
Ru54 C542 1.841(11)
Ru54 C541 1.894(12)
Ru54 C540 1.973(10)
Ru54 N51 2.237(8)
Ru54 Ru55 2.7941(13)
Ru54 Ru56 2.8807(12)
Ru54 H520 1.86(11)
Ru55 C520 2.081(11)
Ru55 N51 2.243(8)
Ru55 Ru56 2.8033(13)
Ru55 H520 1.68(10)
Ru56 C520 2.069(10)
Ru56 H510 1.68(7)
Ru56 H520 1.83(10)
C511 O511 1.146(12)
C512 O512 1.167(11)
C520 O520 1.180(13)
C521 O521 1.157(12)
C522 O522 1.118(12)
C531 O531 1.131(12)
C532 O532 1.122(11)
C533 O533 1.155(12)
C540 O540 1.176(11)
C541 O541 1.131(13)
C542 O542 1.139(13)

loop_
_geom_torsion_atom_site_label_1
_geom_torsion_atom_site_label_2
_geom_torsion_atom_site_label_3
_geom_torsion_atom_site_label_4
_geom_torsion
C201 Ru2 Ru1 C102 108.1(6)
C202 Ru2 Ru1 C102 -7.1(6)
N1 Ru2 Ru1 C102 179.1(5)
C200 Ru2 Ru1 C102 -134.1(7)
Ru3 Ru2 Ru1 C102 78.2(4)
Ru5 Ru2 Ru1 C102 -141.9(4)
Ru6 Ru2 Ru1 C102 -86.8(4)
C201 Ru2 Ru1 C101 -20.2(7)
C202 Ru2 Ru1 C101 -135.4(7)
N1 Ru2 Ru1 C101 50.8(6)
C200 Ru2 Ru1 C101 97.6(7)
Ru3 Ru2 Ru1 C101 -50.1(5)
Ru5 Ru2 Ru1 C101 89.8(5)
Ru6 Ru2 Ru1 C101 144.9(5)
C201 Ru2 Ru1 N1 -70.9(6)
C202 Ru2 Ru1 N1 173.8(5)
C200 Ru2 Ru1 N1 46.8(6)
Ru3 Ru2 Ru1 N1 -100.9(3)
Ru5 Ru2 Ru1 N1 39.0(3)
Ru6 Ru2 Ru1 N1 94.1(3)
C201 Ru2 Ru1 C100 -154.7(6)
C202 Ru2 Ru1 C100 90.0(6)
N1 Ru2 Ru1 C100 -83.8(4)
C200 Ru2 Ru1 C100 -36.9(6)
Ru3 Ru2 Ru1 C100 175.4(3)
Ru5 Ru2 Ru1 C100 -44.7(3)
Ru6 Ru2 Ru1 C100 10.4(3)
C201 Ru2 Ru1 Ru3 29.9(5)
C202 Ru2 Ru1 Ru3 -85.4(4)
N1 Ru2 Ru1 Ru3 100.9(3)
C200 Ru2 Ru1 Ru3 147.7(5)
Ru5 Ru2 Ru1 Ru3 139.91(4)
Ru6 Ru2 Ru1 Ru3 -164.99(4)
C201 Ru2 Ru1 Ru4 -108.8(5)
C202 Ru2 Ru1 Ru4 135.9(4)
N1 Ru2 Ru1 Ru4 -37.9(3)
C200 Ru2 Ru1 Ru4 9.0(5)
Ru3 Ru2 Ru1 Ru4 -138.74(4)
Ru5 Ru2 Ru1 Ru4 1.17(4)
Ru6 Ru2 Ru1 Ru4 56.27(3)
C201 Ru2 Ru1 Ru6 -165.1(5)
C202 Ru2 Ru1 Ru6 79.6(4)
N1 Ru2 Ru1 Ru6 -94.1(3)
C200 Ru2 Ru1 Ru6 -47.3(5)
Ru3 Ru2 Ru1 Ru6 164.99(4)
Ru5 Ru2 Ru1 Ru6 -55.10(3)
C102 Ru1 Ru3 C303 -36.1(5)
C101 Ru1 Ru3 C303 -125.1(5)
N1 Ru1 Ru3 C303 136.6(4)
C100 Ru1 Ru3 C303 64.5(16)
Ru4 Ru1 Ru3 C303 146.2(4)
Ru2 Ru1 Ru3 C303 85.8(4)
Ru6 Ru1 Ru3 C303 69.9(4)
C102 Ru1 Ru3 C302 -81.7(14)
C101 Ru1 Ru3 C302 -170.7(14)
N1 Ru1 Ru3 C302 91.0(14)
C100 Ru1 Ru3 C302 19(2)
Ru4 Ru1 Ru3 C302 100.6(14)
Ru2 Ru1 Ru3 C302 40.2(14)
Ru6 Ru1 Ru3 C302 24.3(14)
C102 Ru1 Ru3 C301 56.7(4)
C101 Ru1 Ru3 C301 -32.3(4)
N1 Ru1 Ru3 C301 -130.6(4)
C100 Ru1 Ru3 C301 157.3(16)
Ru4 Ru1 Ru3 C301 -120.9(3)
Ru2 Ru1 Ru3 C301 178.6(3)
Ru6 Ru1 Ru3 C301 162.8(3)
C102 Ru1 Ru3 N2 152.8(4)
C101 Ru1 Ru3 N2 63.8(4)
N1 Ru1 Ru3 N2 -34.5(3)
C100 Ru1 Ru3 N2 -106.6(16)
Ru4 Ru1 Ru3 N2 -24.8(2)
Ru2 Ru1 Ru3 N2 -85.3(2)
Ru6 Ru1 Ru3 N2 -101.1(2)
C102 Ru1 Ru3 Ru2 -121.9(3)
C101 Ru1 Ru3 Ru2 149.1(3)
N1 Ru1 Ru3 Ru2 50.8(2)
C100 Ru1 Ru3 Ru2 -21.3(16)
Ru4 Ru1 Ru3 Ru2 60.47(5)
Ru6 Ru1 Ru3 Ru2 -15.83(4)
C201 Ru2 Ru3 C303 121.7(6)
C202 Ru2 Ru3 C303 35.6(5)
N1 Ru2 Ru3 C303 -134.0(4)
C200 Ru2 Ru3 C303 149.0(8)
Ru5 Ru2 Ru3 C303 -142.1(4)
Ru1 Ru2 Ru3 C303 -83.9(4)
Ru6 Ru2 Ru3 C303 -69.5(4)
C201 Ru2 Ru3 C302 36.0(6)
C202 Ru2 Ru3 C302 -50.0(5)
N1 Ru2 Ru3 C302 140.3(4)
C200 Ru2 Ru3 C302 63.3(8)
Ru5 Ru2 Ru3 C302 132.2(4)
Ru1 Ru2 Ru3 C302 -169.6(4)
Ru6 Ru2 Ru3 C302 -155.2(4)
C201 Ru2 Ru3 C301 -158.1(9)
C202 Ru2 Ru3 C301 115.8(9)
N1 Ru2 Ru3 C301 -53.9(8)
C200 Ru2 Ru3 C301 -130.9(10)
Ru5 Ru2 Ru3 C301 -62.0(8)
Ru1 Ru2 Ru3 C301 -3.8(8)
Ru6 Ru2 Ru3 C301 10.6(8)
C201 Ru2 Ru3 N2 -68.1(5)
C202 Ru2 Ru3 N2 -154.2(4)
N1 Ru2 Ru3 N2 36.1(3)
C200 Ru2 Ru3 N2 -40.9(7)
Ru5 Ru2 Ru3 N2 28.0(2)
Ru1 Ru2 Ru3 N2 86.19(19)
Ru6 Ru2 Ru3 N2 100.58(19)
C201 Ru2 Ru3 Ru1 -154.3(4)
C202 Ru2 Ru3 Ru1 119.6(4)
N1 Ru2 Ru3 Ru1 -50.1(2)
C200 Ru2 Ru3 Ru1 -127.1(7)
Ru5 Ru2 Ru3 Ru1 -58.19(5)
Ru6 Ru2 Ru3 Ru1 14.38(4)
C201 Ru2 Ru5 C502 -110.2(7)
C202 Ru2 Ru5 C502 -7.2(7)
N1 Ru2 Ru5 C502 160.3(6)
C200 Ru2 Ru5 C502 -48.5(8)
Ru3 Ru2 Ru5 C502 170.1(6)
Ru1 Ru2 Ru5 C502 123.7(6)
Ru6 Ru2 Ru5 C502 69.5(6)
C201 Ru2 Ru5 C501 14.9(6)
C202 Ru2 Ru5 C501 117.9(7)
N1 Ru2 Ru5 C501 -74.7(5)
C200 Ru2 Ru5 C501 76.5(7)
Ru3 Ru2 Ru5 C501 -64.8(5)
Ru1 Ru2 Ru5 C501 -111.3(5)
Ru6 Ru2 Ru5 C501 -165.4(5)
C11 Ru6 C13 C14 80.7(9)
C15 Ru6 C13 C14 38.3(8)
Ru4 Ru6 C13 C14 -99.8(8)
Ru1 Ru6 C13 C14 -166.7(7)
Ru5 Ru6 C13 C14 -30.9(12)
Ru2 Ru6 C13 C14 89(2)
C12 C13 C14 C15 0.9(15)
Ru6 C13 C14 C15 -62.6(9)
C12 C13 C14 Ru6 63.5(9)
C100 Ru6 C14 C15 159.7(10)
C13 Ru6 C14 C15 114.7(14)
C12 Ru6 C14 C15 77.9(10)
C11 Ru6 C14 C15 36.8(9)
Ru4 Ru6 C14 C15 -147.3(8)
Ru1 Ru6 C14 C15 158.1(13)
Ru5 Ru6 C14 C15 -86.7(10)
Ru2 Ru6 C14 C15 -36.6(13)
C100 Ru6 C14 C13 45.1(11)
C12 Ru6 C14 C13 -36.8(9)
C11 Ru6 C14 C13 -77.9(10)
C15 Ru6 C14 C13 -114.7(14)
Ru4 Ru6 C14 C13 98.0(9)
Ru1 Ru6 C14 C13 43(2)
Ru5 Ru6 C14 C13 158.6(9)
Ru2 Ru6 C14 C13 -151.2(9)
C12 C11 C15 C14 -0.4(14)
Ru6 C11 C15 C14 62.2(9)
C12 C11 C15 Ru6 -62.6(9)
C13 C14 C15 C11 -0.3(14)
Ru6 C14 C15 C11 -61.6(9)
C13 C14 C15 Ru6 61.3(9)
C100 Ru6 C15 C11 84.8(12)
C13 Ru6 C15 C11 78.8(11)
C12 Ru6 C15 C11 36.9(9)
C14 Ru6 C15 C11 118.6(14)
Ru4 Ru6 C15 C11 172.1(6)
Ru1 Ru6 C15 C11 -47.7(15)
Ru5 Ru6 C15 C11 -142.3(8)
Ru2 Ru6 C15 C11 -86.1(8)
C100 Ru6 C15 C14 -33.8(15)
C13 Ru6 C15 C14 -39.8(11)
C12 Ru6 C15 C14 -81.7(12)
C11 Ru6 C15 C14 -118.6(14)
Ru4 Ru6 C15 C14 53.5(13)
Ru1 Ru6 C15 C14 -166.3(10)
Ru5 Ru6 C15 C14 99.1(11)
Ru2 Ru6 C15 C14 155.3(10)
